data_1555926
loop_
_publ_author_name
'Siva Kumari, A. Leela'
'Siva Reddy, Alla'
'Swamy, K. C. Kumara'

_publ_section_title
;
 Transition Metal-Free Cascade Cyclization of Epoxy-Ynamides: To Go for
 1,3-Oxazines or 1,4-Oxazines?
;
_journal_issue 21
_journal_name_full 'Organic letters'
_journal_page_first 5752
_journal_page_last 5755
_journal_paper_doi 10.1021/acs.orglett.6b03047
_journal_volume 18
_journal_year 2016
_chemical_formula_sum 'C18 H17 N O3 S'
_chemical_formula_weight 327.39
_space_group_IT_number 14
_space_group_name_Hall '-P 2ybc'
_space_group_name_H-M_alt 'P 1 21/c 1'
_symmetry_cell_setting monoclinic
_symmetry_space_group_name_H-M 'P 1 21/c 1'
_atom_sites_solution_hydrogens geom
_atom_sites_solution_primary direct
_atom_sites_solution_secondary difmap
_audit_creation_method SHELXL-97
_cell_angle_alpha 90.00
_cell_angle_beta 97.160(2)
_cell_angle_gamma 90.00
_cell_formula_units_Z 4
_cell_length_a 13.1754(3)
_cell_length_b 12.8893(3)
_cell_length_c 9.6352(2)
_cell_measurement_reflns_used 2614
_cell_measurement_temperature 298(2)
_cell_measurement_theta_max 71.1090
_cell_measurement_theta_min 3.4160
_cell_volume 1623.51(6)
_computing_cell_refinement 'CrysAlisPro, Oxford Diffraction Ltd.'
_computing_data_collection 'CrysAlisPro, Oxford Diffraction Ltd.'
_computing_data_reduction 'CrysAlisPro, Oxford Diffraction Ltd.'
_computing_structure_refinement 'SHELXL-97 (Sheldrick, 2008)'
_computing_structure_solution 'SHELXS-97 (Sheldrick, 2008)'
_diffrn_ambient_temperature 298(2)
_diffrn_detector_area_resol_mean 16.3291
_diffrn_measured_fraction_theta_full 0.981
_diffrn_measured_fraction_theta_max 0.981
_diffrn_measurement_device_type 'Xcalibur, Eos, Gemini'
_diffrn_measurement_method '\w scans'
_diffrn_radiation_monochromator graphite
_diffrn_radiation_source 'fine-focus sealed tube'
_diffrn_radiation_type CuK\a
_diffrn_radiation_wavelength 1.54184
_diffrn_reflns_av_R_equivalents 0.0166
_diffrn_reflns_av_sigmaI/netI 0.0252
_diffrn_reflns_limit_h_max 16
_diffrn_reflns_limit_h_min -15
_diffrn_reflns_limit_k_max 15
_diffrn_reflns_limit_k_min -14
_diffrn_reflns_limit_l_max 7
_diffrn_reflns_limit_l_min -11
_diffrn_reflns_number 6088
_diffrn_reflns_theta_full 71.86
_diffrn_reflns_theta_max 71.86
_diffrn_reflns_theta_min 4.82
_exptl_absorpt_coefficient_mu 1.893
_exptl_absorpt_correction_T_max 1.00000
_exptl_absorpt_correction_T_min 0.54302
_exptl_absorpt_correction_type multi-scan
_exptl_absorpt_process_details 'CrysAlisPro, Oxford Diffraction Ltd.'
_exptl_crystal_colour colorless
_exptl_crystal_density_diffrn 1.339
_exptl_crystal_density_method 'not measured'
_exptl_crystal_description blocks
_exptl_crystal_F_000 688
_exptl_crystal_size_max 0.24
_exptl_crystal_size_mid 0.16
_exptl_crystal_size_min 0.14
_refine_diff_density_max 0.179
_refine_diff_density_min -0.358
_refine_diff_density_rms 0.052
_refine_ls_extinction_method none
_refine_ls_goodness_of_fit_ref 1.081
_refine_ls_hydrogen_treatment mixed
_refine_ls_matrix_type full
_refine_ls_number_parameters 209
_refine_ls_number_reflns 3108
_refine_ls_number_restraints 0
_refine_ls_restrained_S_all 1.081
_refine_ls_R_factor_all 0.0548
_refine_ls_R_factor_gt 0.0453
_refine_ls_shift/su_max 0.001
_refine_ls_shift/su_mean 0.000
_refine_ls_structure_factor_coef Fsqd
_refine_ls_weighting_details 'calc w=1/[\s^2^(Fo^2^)+(0.0703P)^2^+0.3861P] where P=(Fo^2^+2Fc^2^)/3'
_refine_ls_weighting_scheme calc
_refine_ls_wR_factor_gt 0.1321
_refine_ls_wR_factor_ref 0.1408
_reflns_number_gt 2564
_reflns_number_total 3108
_reflns_threshold_expression >2sigma(I)
_cod_data_source_file ol6b03047_si_002.cif
_cod_data_source_block compound-2a
_cod_original_cell_volume 1623.52(7)
_cod_database_code 1555926

loop_
_symmetry_equiv_pos_as_xyz
'x, y, z'
'-x, y+1/2, -z+1/2'
'-x, -y, -z'
'x, -y-1/2, z-1/2'

loop_
_atom_site_label
_atom_site_type_symbol
_atom_site_fract_x
_atom_site_fract_y
_atom_site_fract_z
_atom_site_U_iso_or_equiv
_atom_site_adp_type
_atom_site_occupancy
_atom_site_symmetry_multiplicity
_atom_site_calc_flag
_atom_site_refinement_flags
S1 S 0.39755(4) 0.84357(4) 0.14022(6) 0.0519(2) Uani 1 1 d .
O3 O 0.14291(11) 0.93340(12) 0.08411(15) 0.0569(4) Uani 1 1 d .
C7 C 0.19622(17) 0.84414(18) 0.0690(2) 0.0510(5) Uani 1 1 d .
N1 N 0.29419(14) 0.85923(15) 0.02191(18) 0.0536(5) Uani 1 1 d .
O2 O 0.38915(13) 0.74391(12) 0.20083(18) 0.0637(4) Uani 1 1 d .
O1 O 0.48273(12) 0.86712(14) 0.06732(18) 0.0664(5) Uani 1 1 d .
C6 C 0.41143(16) 1.04039(17) 0.2426(2) 0.0527(5) Uani 1 1 d .
H6 H 0.4351 1.0590 0.1591 0.063 Uiso 1 1 calc R
C1 C 0.38723(14) 0.93800(16) 0.2682(2) 0.0454(5) Uani 1 1 d .
C5 C 0.39986(17) 1.11387(18) 0.3429(2) 0.0564(6) Uani 1 1 d .
H5 H 0.4152 1.1827 0.3257 0.068 Uiso 1 1 calc R
C4 C 0.36598(16) 1.08814(18) 0.4687(2) 0.0531(5) Uani 1 1 d .
C9 C 0.06485(18) 0.72576(19) 0.1489(2) 0.0580(6) Uani 1 1 d .
C8 C 0.16255(19) 0.75130(19) 0.0982(3) 0.0599(6) Uani 1 1 d .
H8 H 0.2054 0.6957 0.0853 0.072 Uiso 1 1 calc R
C3 C 0.34414(19) 0.98515(19) 0.4921(2) 0.0602(6) Uani 1 1 d .
H3 H 0.3225 0.9662 0.5768 0.072 Uiso 1 1 calc R
C2 C 0.35362(18) 0.91011(18) 0.3932(2) 0.0567(6) Uani 1 1 d .
H2 H 0.3376 0.8414 0.4102 0.068 Uiso 1 1 calc R
C18 C 0.3540(2) 1.1707(2) 0.5756(3) 0.0769(8) Uani 1 1 d .
H18A H 0.4090 1.2197 0.5772 0.115 Uiso 1 1 calc R
H18B H 0.3555 1.1393 0.6662 0.115 Uiso 1 1 calc R
H18C H 0.2900 1.2058 0.5517 0.115 Uiso 1 1 calc R
C10 C 0.0159(2) 0.7906(2) 0.2326(3) 0.0729(7) Uani 1 1 d .
H10 H 0.0452 0.8543 0.2597 0.087 Uiso 1 1 calc R
C15 C 0.29837(19) 0.9402(2) -0.0758(2) 0.0682(7) Uani 1 1 d .
H15 H 0.3581 0.9506 -0.1162 0.082 Uiso 1 1 calc R
C12 C -0.1207(2) 0.6695(3) 0.2384(4) 0.0899(10) Uani 1 1 d .
H12 H -0.1834 0.6517 0.2666 0.108 Uiso 1 1 calc R
C17 C 0.1258(2) 0.9944(3) -0.0413(3) 0.0739(8) Uani 1 1 d .
H17A H 0.1045 1.0637 -0.0184 0.089 Uiso 1 1 calc R
H17B H 0.0714 0.9634 -0.1049 0.089 Uiso 1 1 calc R
C14 C 0.0203(2) 0.6299(2) 0.1153(3) 0.0819(8) Uani 1 1 d .
H14 H 0.0533 0.5830 0.0630 0.098 Uiso 1 1 calc R
C16 C 0.2196(2) 1.0009(3) -0.1104(3) 0.0775(8) Uani 1 1 d .
H16 H 0.2228 1.0497 -0.1808 0.093 Uiso 1 1 calc R
C11 C -0.0762(2) 0.7626(3) 0.2770(4) 0.0863(9) Uani 1 1 d .
H11 H -0.1080 0.8075 0.3335 0.104 Uiso 1 1 calc R
C13 C -0.0726(3) 0.6032(3) 0.1585(4) 0.0960(10) Uani 1 1 d .
H13 H -0.1023 0.5395 0.1327 0.115 Uiso 1 1 calc R

loop_
_atom_site_aniso_label
_atom_site_aniso_U_11
_atom_site_aniso_U_22
_atom_site_aniso_U_33
_atom_site_aniso_U_23
_atom_site_aniso_U_13
_atom_site_aniso_U_12
S1 0.0424(3) 0.0562(4) 0.0591(3) -0.0010(2) 0.0146(2) 0.0079(2)
O3 0.0520(9) 0.0615(10) 0.0603(9) 0.0004(7) 0.0189(7) 0.0062(7)
C7 0.0439(11) 0.0607(14) 0.0496(11) -0.0084(10) 0.0107(9) 0.0034(9)
N1 0.0457(10) 0.0658(12) 0.0512(10) -0.0028(9) 0.0132(8) 0.0028(8)
O2 0.0634(10) 0.0498(9) 0.0795(11) 0.0005(8) 0.0146(8) 0.0112(7)
O1 0.0459(9) 0.0853(12) 0.0718(10) -0.0020(9) 0.0229(8) 0.0091(8)
C6 0.0460(12) 0.0584(13) 0.0557(12) 0.0073(10) 0.0140(9) -0.0064(10)
C1 0.0361(10) 0.0494(11) 0.0513(11) 0.0042(9) 0.0079(8) 0.0027(8)
C5 0.0492(12) 0.0486(12) 0.0723(14) 0.0044(11) 0.0114(11) -0.0085(10)
C4 0.0413(11) 0.0583(13) 0.0595(12) -0.0056(10) 0.0054(9) -0.0019(10)
C9 0.0500(13) 0.0618(14) 0.0617(13) 0.0035(11) 0.0052(10) -0.0039(11)
C8 0.0543(13) 0.0593(14) 0.0682(14) -0.0107(11) 0.0162(11) 0.0003(11)
C3 0.0685(15) 0.0626(14) 0.0529(12) 0.0048(11) 0.0205(11) -0.0047(12)
C2 0.0670(15) 0.0484(12) 0.0572(13) 0.0076(10) 0.0181(11) -0.0030(10)
C18 0.0769(19) 0.0757(18) 0.0800(18) -0.0212(14) 0.0171(15) -0.0074(14)
C10 0.0583(15) 0.0799(18) 0.0841(18) -0.0079(15) 0.0229(13) -0.0095(13)
C15 0.0554(14) 0.096(2) 0.0553(13) 0.0133(13) 0.0174(11) 0.0027(13)
C12 0.0521(16) 0.118(3) 0.099(2) 0.034(2) 0.0053(15) -0.0166(17)
C17 0.0580(15) 0.095(2) 0.0696(15) 0.0150(14) 0.0111(12) 0.0174(14)
C14 0.088(2) 0.0700(18) 0.089(2) -0.0050(16) 0.0176(17) -0.0177(15)
C16 0.0651(16) 0.106(2) 0.0622(15) 0.0249(15) 0.0129(12) 0.0119(15)
C11 0.0596(16) 0.104(2) 0.101(2) 0.0135(19) 0.0302(16) 0.0025(16)
C13 0.088(2) 0.092(2) 0.107(2) 0.009(2) 0.0060(19) -0.041(2)

loop_
_atom_type_symbol
_atom_type_description
_atom_type_scat_dispersion_real
_atom_type_scat_dispersion_imag
_atom_type_scat_source
C C 0.0181 0.0091 'International Tables Vol C Tables 4.2.6.8 and 6.1.1.4'
H H 0.0000 0.0000 'International Tables Vol C Tables 4.2.6.8 and 6.1.1.4'
N N 0.0311 0.0180 'International Tables Vol C Tables 4.2.6.8 and 6.1.1.4'
O O 0.0492 0.0322 'International Tables Vol C Tables 4.2.6.8 and 6.1.1.4'
S S 0.3331 0.5567 'International Tables Vol C Tables 4.2.6.8 and 6.1.1.4'

loop_
_geom_angle_atom_site_label_1
_geom_angle_atom_site_label_2
_geom_angle_atom_site_label_3
_geom_angle
O2 S1 O1 120.02(10)
O2 S1 N1 106.87(10)
O1 S1 N1 105.16(10)
O2 S1 C1 108.81(10)
O1 S1 C1 109.47(10)
N1 S1 C1 105.52(9)
C7 O3 C17 113.63(18)
C8 C7 O3 123.4(2)
C8 C7 N1 122.0(2)
O3 C7 N1 114.51(19)
C15 N1 C7 115.02(19)
C15 N1 S1 116.54(16)
C7 N1 S1 117.10(14)
C5 C6 C1 118.9(2)
C5 C6 H6 120.6
C1 C6 H6 120.6
C2 C1 C6 120.5(2)
C2 C1 S1 119.65(17)
C6 C1 S1 119.81(16)
C6 C5 C4 121.8(2)
C6 C5 H5 119.1
C4 C5 H5 119.1
C5 C4 C3 118.0(2)
C5 C4 C18 120.3(2)
C3 C4 C18 121.7(2)
C10 C9 C14 117.5(3)
C10 C9 C8 123.5(2)
C14 C9 C8 119.0(2)
C7 C8 C9 127.3(2)
C7 C8 H8 116.4
C9 C8 H8 116.4
C2 C3 C4 121.6(2)
C2 C3 H3 119.2
C4 C3 H3 119.2
C3 C2 C1 119.2(2)
C3 C2 H2 120.4
C1 C2 H2 120.4
C4 C18 H18A 109.5
C4 C18 H18B 109.5
H18A C18 H18B 109.5
C4 C18 H18C 109.5
H18A C18 H18C 109.5
H18B C18 H18C 109.5
C9 C10 C11 121.1(3)
C9 C10 H10 119.5
C11 C10 H10 119.5
C16 C15 N1 121.1(2)
C16 C15 H15 119.5
N1 C15 H15 119.5
C13 C12 C11 119.4(3)
C13 C12 H12 120.3
C11 C12 H12 120.3
O3 C17 C16 111.0(2)
O3 C17 H17A 109.4
C16 C17 H17A 109.4
O3 C17 H17B 109.4
C16 C17 H17B 109.4
H17A C17 H17B 108.0
C13 C14 C9 121.0(3)
C13 C14 H14 119.5
C9 C14 H14 119.5
C15 C16 C17 122.2(3)
C15 C16 H16 118.9
C17 C16 H16 118.9
C12 C11 C10 120.6(3)
C12 C11 H11 119.7
C10 C11 H11 119.7
C12 C13 C14 120.5(3)
C12 C13 H13 119.8
C14 C13 H13 119.8

loop_
_geom_bond_atom_site_label_1
_geom_bond_atom_site_label_2
_geom_bond_distance
S1 O2 1.4211(17)
S1 O1 1.4288(16)
S1 N1 1.6756(19)
S1 C1 1.750(2)
O3 C7 1.365(3)
O3 C17 1.435(3)
C7 C8 1.319(3)
C7 N1 1.434(3)
N1 C15 1.411(3)
C6 C5 1.375(3)
C6 C1 1.387(3)
C6 H6 0.9300
C1 C2 1.382(3)
C5 C4 1.383(3)
C5 H5 0.9300
C4 C3 1.383(3)
C4 C18 1.503(3)
C9 C10 1.376(4)
C9 C14 1.389(4)
C9 C8 1.470(3)
C8 H8 0.9300
C3 C2 1.374(3)
C3 H3 0.9300
C2 H2 0.9300
C18 H18A 0.9600
C18 H18B 0.9600
C18 H18C 0.9600
C10 C11 1.383(4)
C10 H10 0.9300
C15 C16 1.309(4)
C15 H15 0.9300
C12 C13 1.359(5)
C12 C11 1.367(5)
C12 H12 0.9300
C17 C16 1.477(4)
C17 H17A 0.9700
C17 H17B 0.9700
C14 C13 1.384(4)
C14 H14 0.9300
C16 H16 0.9300
C11 H11 0.9300
C13 H13 0.9300
